data_7704208
loop_
_publ_author_name
'Dey, Subhayan'
'Buzs\'aki, Daniel'
'Bruhn, Clemens'
'Kelemen, Zsolt'
'Pietschnig, Rudolf'

_publ_section_title
;
 Bulky 1,1'-bisphosphanoferrocenes and their coordination behaviour
 towards Cu(i).
;
_journal_issue 20
_journal_name_full 'Dalton transactions (Cambridge, England : 2003)'
_journal_page_first 6668
_journal_page_last 6681
_journal_paper_doi 10.1039/d0dt00941e
_journal_volume 49
_journal_year 2020
_chemical_formula_moiety 'C46 H52 Fe P2 Se2'
_chemical_formula_sum 'C46 H52 Fe P2 Se2'
_chemical_formula_weight 880.58
_space_group_crystal_system monoclinic
_space_group_IT_number 14
_space_group_name_Hall '-P 2ybc'
_space_group_name_H-M_alt 'P 1 21/c 1'
_atom_sites_solution_hydrogens geom
_atom_sites_solution_primary iterative
_audit_creation_date 2019-11-08
_audit_creation_method
;
Olex2 1.2
(compiled 2018.05.29 svn.r3508 for OlexSys, GUI svn.r5506)
;
_audit_update_record
;
2020-01-27 deposited with the CCDC.	2020-04-27 downloaded from the CCDC.
;
_cell_angle_alpha 90
_cell_angle_beta 103.866(3)
_cell_angle_gamma 90
_cell_formula_units_Z 2
_cell_length_a 10.4268(4)
_cell_length_b 13.3560(5)
_cell_length_c 16.4319(7)
_cell_measurement_reflns_used 22228
_cell_measurement_temperature 100(2)
_cell_measurement_theta_max 27.38
_cell_measurement_theta_min 1.53
_cell_volume 2221.63(15)
_computing_molecular_graphics 'Olex2 (Dolomanov et al., 2009)'
_computing_publication_material 'Olex2 (Dolomanov et al., 2009)'
_computing_structure_refinement 'ShelXL (Sheldrick, 2015)'
_computing_structure_solution 'olex2.solve (Bourhis et al., 2015)'
_diffrn_ambient_temperature 100(2)
_diffrn_detector 'image plate (34 cm diameter)'
_diffrn_detector_area_resol_mean 6.67
_diffrn_detector_type 'STOE Imaging Plate'
_diffrn_measured_fraction_theta_full 0.999
_diffrn_measured_fraction_theta_max 0.987
_diffrn_measurement_details
;
 208 frames, detector distance = 120 mm
;
_diffrn_measurement_device '2-circle diffractometer'
_diffrn_measurement_device_type 'STOE IPDS II'
_diffrn_measurement_method 'rotation method, \w scans'
_diffrn_radiation_collimation '1.2, 0.6 mm diameter, multiple pinhole'
_diffrn_radiation_monochromator 'plane graphite'
_diffrn_radiation_polarisn_norm 270
_diffrn_radiation_probe x-ray
_diffrn_radiation_type MoK\a
_diffrn_radiation_wavelength 0.71073
_diffrn_reflns_av_R_equivalents 0.0253
_diffrn_reflns_av_unetI/netI 0.0211
_diffrn_reflns_Laue_measured_fraction_full 0.999
_diffrn_reflns_Laue_measured_fraction_max 0.987
_diffrn_reflns_limit_h_max 13
_diffrn_reflns_limit_h_min -13
_diffrn_reflns_limit_k_max 16
_diffrn_reflns_limit_k_min -16
_diffrn_reflns_limit_l_max 20
_diffrn_reflns_limit_l_min -20
_diffrn_reflns_number 14224
_diffrn_reflns_point_group_measured_fraction_full 0.999
_diffrn_reflns_point_group_measured_fraction_max 0.987
_diffrn_reflns_theta_full 26.000
_diffrn_reflns_theta_max 26.842
_diffrn_reflns_theta_min 1.989
_diffrn_source 'Genix Mo HF'
_diffrn_source_current 1.000
_diffrn_source_power 0.050
_diffrn_source_voltage 50
_exptl_absorpt_coefficient_mu 2.079
_exptl_absorpt_correction_T_max 0.7570
_exptl_absorpt_correction_T_min 0.3895
_exptl_absorpt_correction_type multi-scan
_exptl_absorpt_process_details
;
STOE X-Red32, absorption correction by Gaussian integration, analogous to
P. Coppens, "The Evaluation of Absorption and Extinction in Single-Crystal
Structure Analysis", published in: F. R. Ahmed (Editor), "Crystallographic
Computing", Munksgaard, Copenhagen (1970), 255 - 270.
Afterwards scaling of reflection intensities was performed within STOE LANA.
J. Koziskova, F. Hahn, J. Richter, J. Kozisek, "Comparison of different
absorption corrections on the model structure of tetrakis(\m~2~-acetato)-
diaqua-di-copper(II)", Acta Chimica Slovaca, vol. 9, no. 2, 2016, pp. 136 - 140.
;
_exptl_crystal_colour orange
_exptl_crystal_colour_primary orange
_exptl_crystal_density_diffrn 1.316
_exptl_crystal_description block
_exptl_crystal_F_000 904
_exptl_crystal_size_max 0.14
_exptl_crystal_size_mid 0.113
_exptl_crystal_size_min 0.06
_refine_diff_density_max 0.525
_refine_diff_density_min -0.311
_refine_diff_density_rms 0.075
_refine_ls_extinction_method none
_refine_ls_goodness_of_fit_ref 1.049
_refine_ls_hydrogen_treatment constr
_refine_ls_matrix_type full
_refine_ls_number_parameters 238
_refine_ls_number_reflns 4710
_refine_ls_number_restraints 0
_refine_ls_restrained_S_all 1.049
_refine_ls_R_factor_all 0.0378
_refine_ls_R_factor_gt 0.0316
_refine_ls_shift/su_max 0.001
_refine_ls_shift/su_mean 0.000
_refine_ls_structure_factor_coef Fsqd
_refine_ls_weighting_details 'w=1/[\s^2^(Fo^2^)+(0.0412P)^2^+2.3399P] where P=(Fo^2^+2Fc^2^)/3'
_refine_ls_weighting_scheme calc
_refine_ls_wR_factor_gt 0.0795
_refine_ls_wR_factor_ref 0.0829
_reflns_Friedel_coverage 0.000
_reflns_number_gt 4145
_reflns_number_total 4710
_reflns_threshold_expression 'I > 2\s(I)'
_cod_data_source_file d0dt00941e2.cif
_cod_data_source_block i2934
_cod_depositor_comments 'Adding full bibliography for 7704207--7704214.cif.'
_cod_database_code 7704208
_shelx_shelxl_version_number 2014/7
_shelx_space_group_comment
;
The symmetry employed for this shelxl refinement is uniquely defined
by the following loop, which should always be used as a source of
symmetry information in preference to the above space-group names.
They are only intended as comments.
;
_shelx_estimated_absorpt_t_max 0.885
_shelx_estimated_absorpt_t_min 0.760
_olex2_refinement_description
;
1. Fixed Uiso
 At 1.2 times of:
  All C(H) groups
 At 1.5 times of:
  All C(H,H,H) groups
2.a Aromatic/amide H refined with riding coordinates:
 C4(H4), C3(H3), C2(H2), C5(H5), C17(H17), C8(H8), C10(H10), C19(H19)
2.b Idealised Me refined as rotating group:
 C21(H21A,H21B,H21C), C23(H23A,H23B,H23C), C12(H12A,H12B,H12C), C14(H14A,H14B,
 H14C), C22(H22A,H22B,H22C), C13(H13A,H13B,H13C)
;
_olex2_submission_special_instructions 'No special instructions were received'

loop_
_space_group_symop_operation_xyz
'x, y, z'
'-x, y+1/2, -z+1/2'
'-x, -y, -z'
'x, -y-1/2, z-1/2'

loop_
_atom_site_label
_atom_site_type_symbol
_atom_site_fract_x
_atom_site_fract_y
_atom_site_fract_z
_atom_site_U_iso_or_equiv
_atom_site_adp_type
_atom_site_occupancy
_atom_site_site_symmetry_order
_atom_site_calc_flag
_atom_site_refinement_flags_posn
_atom_site_refinement_flags_adp
_atom_site_refinement_flags_occupancy
_atom_site_disorder_assembly
_atom_site_disorder_group
Se1 Se 0.30146(2) 0.60488(2) 0.70259(2) 0.02604(8) Uani 1 1 d . . . . .
Fe1 Fe 0.0000 0.5000 0.5000 0.01803(10) Uani 1 2 d S T P . .
P1 P 0.15609(5) 0.69643(4) 0.62467(3) 0.01918(12) Uani 1 1 d . . . . .
C6 C 0.0029(2) 0.73319(16) 0.65455(14) 0.0211(4) Uani 1 1 d . . . . .
C4 C -0.0262(2) 0.58686(16) 0.39481(14) 0.0239(5) Uani 1 1 d . . . . .
H4 H -0.0951 0.5811 0.3454 0.029 Uiso 1 1 calc R . . . .
C18 C 0.3514(2) 1.00687(17) 0.60610(15) 0.0249(5) Uani 1 1 d . . . . .
C9 C -0.2348(2) 0.79470(18) 0.69511(16) 0.0272(5) Uani 1 1 d . . . . .
C3 C 0.0979(2) 0.53683(17) 0.41077(14) 0.0235(4) Uani 1 1 d . . . . .
H3 H 0.1259 0.4919 0.3736 0.028 Uiso 1 1 calc R . . . .
C20 C 0.2595(2) 0.88147(17) 0.68297(15) 0.0240(5) Uani 1 1 d . . . . .
C2 C 0.1725(2) 0.56505(16) 0.49102(14) 0.0211(4) Uani 1 1 d . . . . .
H2 H 0.2586 0.5419 0.5174 0.025 Uiso 1 1 calc R . . . .
C16 C 0.2810(2) 0.84477(17) 0.54211(14) 0.0217(4) Uani 1 1 d . . . . .
C5 C -0.0288(2) 0.64644(16) 0.46526(14) 0.0214(4) Uani 1 1 d . . . . .
H5 H -0.1004 0.6872 0.4718 0.026 Uiso 1 1 calc R . . . .
C11 C -0.0734(2) 0.81350(16) 0.61090(14) 0.0234(4) Uani 1 1 d . . . . .
C1 C 0.0955(2) 0.63475(16) 0.52560(13) 0.0201(4) Uani 1 1 d . . . . .
C17 C 0.3362(2) 0.93967(17) 0.54041(14) 0.0237(4) Uani 1 1 d . . . . .
H17 H 0.3646 0.9590 0.4919 0.028 Uiso 1 1 calc R . . . .
C21 C 0.2733(2) 0.78030(18) 0.46623(14) 0.0266(5) Uani 1 1 d . . . . .
H21A H 0.1805 0.7662 0.4395 0.040 Uiso 1 1 calc GR . . . .
H21B H 0.3201 0.7172 0.4832 0.040 Uiso 1 1 calc GR . . . .
H21C H 0.3142 0.8154 0.4265 0.040 Uiso 1 1 calc GR . . . .
C7 C -0.0421(2) 0.68498(16) 0.71934(14) 0.0227(4) Uani 1 1 d . . . . .
C8 C -0.1590(2) 0.71723(17) 0.73735(15) 0.0262(5) Uani 1 1 d . . . . .
H8 H -0.1884 0.6844 0.7809 0.031 Uiso 1 1 calc R . . . .
C15 C 0.2379(2) 0.81608(16) 0.61360(13) 0.0205(4) Uani 1 1 d . . . . .
C10 C -0.1887(2) 0.84160(17) 0.63269(15) 0.0263(5) Uani 1 1 d . . . . .
H10 H -0.2384 0.8957 0.6034 0.032 Uiso 1 1 calc R . . . .
C19 C 0.3149(2) 0.97495(18) 0.67758(15) 0.0258(5) Uani 1 1 d . . . . .
H19 H 0.3283 1.0186 0.7245 0.031 Uiso 1 1 calc R . . . .
C23 C 0.2242(3) 0.85659(19) 0.76439(15) 0.0310(5) Uani 1 1 d . . . . .
H23A H 0.1296 0.8682 0.7586 0.046 Uiso 1 1 calc GR . . . .
H23B H 0.2753 0.8992 0.8091 0.046 Uiso 1 1 calc GR . . . .
H23C H 0.2448 0.7861 0.7784 0.046 Uiso 1 1 calc GR . . . .
C12 C 0.0292(2) 0.60140(18) 0.77370(15) 0.0283(5) Uani 1 1 d . . . . .
H12A H 0.0541 0.5495 0.7382 0.042 Uiso 1 1 calc GR . . . .
H12B H -0.0291 0.5724 0.8062 0.042 Uiso 1 1 calc GR . . . .
H12C H 0.1088 0.6280 0.8120 0.042 Uiso 1 1 calc GR . . . .
C14 C -0.0379(2) 0.87548(17) 0.54225(15) 0.0260(5) Uani 1 1 d . . . . .
H14A H 0.0196 0.9310 0.5674 0.039 Uiso 1 1 calc GR . . . .
H14B H -0.1187 0.9022 0.5053 0.039 Uiso 1 1 calc GR . . . .
H14C H 0.0083 0.8333 0.5096 0.039 Uiso 1 1 calc GR . . . .
C22 C 0.4045(3) 1.11060(18) 0.60044(17) 0.0322(5) Uani 1 1 d . . . . .
H22A H 0.4264 1.1191 0.5461 0.048 Uiso 1 1 calc GR . . . .
H22B H 0.4842 1.1203 0.6455 0.048 Uiso 1 1 calc GR . . . .
H22C H 0.3376 1.1600 0.6060 0.048 Uiso 1 1 calc GR . . . .
C13 C -0.3616(3) 0.8264(2) 0.71600(19) 0.0379(6) Uani 1 1 d . . . . .
H13A H -0.4145 0.7670 0.7208 0.057 Uiso 1 1 calc GR . . . .
H13B H -0.4114 0.8699 0.6715 0.057 Uiso 1 1 calc GR . . . .
H13C H -0.3416 0.8628 0.7693 0.057 Uiso 1 1 calc GR . . . .

loop_
_atom_site_aniso_label
_atom_site_aniso_U_11
_atom_site_aniso_U_22
_atom_site_aniso_U_33
_atom_site_aniso_U_23
_atom_site_aniso_U_13
_atom_site_aniso_U_12
Se1 0.02445(13) 0.02784(13) 0.02365(13) 0.00316(9) 0.00146(9) 0.00515(9)
Fe1 0.0199(2) 0.0169(2) 0.0174(2) 0.00106(16) 0.00492(16) 0.00073(16)
P1 0.0193(3) 0.0194(3) 0.0187(3) 0.0006(2) 0.0043(2) 0.0012(2)
C6 0.0220(10) 0.0200(10) 0.0217(11) -0.0033(8) 0.0060(8) -0.0013(8)
C4 0.0312(12) 0.0203(11) 0.0190(11) 0.0041(8) 0.0039(9) -0.0003(9)
C18 0.0203(10) 0.0227(11) 0.0304(12) 0.0010(9) 0.0036(9) -0.0001(8)
C9 0.0239(11) 0.0243(11) 0.0348(13) -0.0071(10) 0.0095(9) -0.0026(9)
C3 0.0297(11) 0.0211(10) 0.0225(11) 0.0016(9) 0.0115(9) -0.0008(9)
C20 0.0240(11) 0.0249(11) 0.0228(11) -0.0023(9) 0.0054(9) -0.0002(9)
C2 0.0219(10) 0.0192(10) 0.0239(11) -0.0003(8) 0.0088(9) -0.0004(8)
C16 0.0189(10) 0.0235(11) 0.0218(11) 0.0012(8) 0.0033(8) 0.0024(8)
C5 0.0216(10) 0.0192(10) 0.0232(11) 0.0030(8) 0.0046(8) 0.0013(8)
C11 0.0236(11) 0.0202(11) 0.0258(11) -0.0019(9) 0.0048(9) -0.0013(8)
C1 0.0221(10) 0.0182(10) 0.0207(11) 0.0016(8) 0.0063(8) -0.0011(8)
C17 0.0210(10) 0.0273(12) 0.0223(11) 0.0032(9) 0.0040(8) 0.0013(9)
C21 0.0307(12) 0.0269(12) 0.0245(12) -0.0012(9) 0.0115(9) -0.0048(9)
C7 0.0255(11) 0.0211(11) 0.0219(11) -0.0041(8) 0.0063(9) -0.0037(8)
C8 0.0305(12) 0.0247(11) 0.0260(12) -0.0049(9) 0.0119(10) -0.0058(9)
C15 0.0194(10) 0.0200(10) 0.0217(11) 0.0002(8) 0.0040(8) 0.0011(8)
C10 0.0236(11) 0.0207(11) 0.0335(13) -0.0024(9) 0.0050(9) 0.0008(9)
C19 0.0245(11) 0.0253(11) 0.0265(12) -0.0046(9) 0.0038(9) -0.0001(9)
C23 0.0395(14) 0.0312(13) 0.0238(12) -0.0066(10) 0.0106(10) -0.0072(10)
C12 0.0330(13) 0.0287(12) 0.0246(12) 0.0033(9) 0.0098(10) 0.0009(10)
C14 0.0237(11) 0.0241(11) 0.0298(12) 0.0040(9) 0.0058(9) 0.0027(9)
C22 0.0332(13) 0.0271(13) 0.0345(14) -0.0002(10) 0.0041(10) -0.0065(10)
C13 0.0310(13) 0.0346(14) 0.0531(17) -0.0028(12) 0.0201(12) 0.0016(11)

loop_
_atom_type_symbol
_atom_type_description
_atom_type_scat_dispersion_real
_atom_type_scat_dispersion_imag
_atom_type_scat_source
C C 0.0033 0.0016 'International Tables Vol C Tables 4.2.6.8 and 6.1.1.4'
H H 0.0000 0.0000 'International Tables Vol C Tables 4.2.6.8 and 6.1.1.4'
Fe Fe 0.3463 0.8444 'International Tables Vol C Tables 4.2.6.8 and 6.1.1.4'
P P 0.1023 0.0942 'International Tables Vol C Tables 4.2.6.8 and 6.1.1.4'
Se Se -0.0929 2.2259 'International Tables Vol C Tables 4.2.6.8 and 6.1.1.4'

loop_
_geom_angle_atom_site_label_1
_geom_angle_atom_site_label_2
_geom_angle_atom_site_label_3
_geom_angle
_geom_angle_site_symmetry_1
_geom_angle_site_symmetry_3
_geom_angle_publ_flag
C4 Fe1 C4 180.0 3_566 . ?
C4 Fe1 C1 111.38(9) . 3_566 ?
C4 Fe1 C1 111.38(9) 3_566 . ?
C4 Fe1 C1 68.62(9) . . ?
C4 Fe1 C1 68.62(9) 3_566 3_566 ?
C3 Fe1 C4 40.82(9) 3_566 3_566 ?
C3 Fe1 C4 40.82(9) . . ?
C3 Fe1 C4 139.18(9) 3_566 . ?
C3 Fe1 C4 139.18(9) . 3_566 ?
C3 Fe1 C3 180.0 . 3_566 ?
C3 Fe1 C5 68.46(9) . . ?
C3 Fe1 C5 111.54(9) . 3_566 ?
C3 Fe1 C5 111.54(9) 3_566 . ?
C3 Fe1 C5 68.46(9) 3_566 3_566 ?
C3 Fe1 C1 111.51(9) 3_566 . ?
C3 Fe1 C1 68.49(9) . . ?
C3 Fe1 C1 68.49(9) 3_566 3_566 ?
C3 Fe1 C1 111.51(9) . 3_566 ?
C2 Fe1 C4 68.76(9) 3_566 3_566 ?
C2 Fe1 C4 111.25(9) . 3_566 ?
C2 Fe1 C4 111.25(9) 3_566 . ?
C2 Fe1 C4 68.75(9) . . ?
C2 Fe1 C3 139.42(9) . 3_566 ?
C2 Fe1 C3 139.42(9) 3_566 . ?
C2 Fe1 C3 40.58(9) . . ?
C2 Fe1 C3 40.58(9) 3_566 3_566 ?
C2 Fe1 C2 180.0 3_566 . ?
C2 Fe1 C5 110.86(9) . 3_566 ?
C2 Fe1 C5 69.14(9) . . ?
C2 Fe1 C5 69.14(9) 3_566 3_566 ?
C2 Fe1 C5 110.86(9) 3_566 . ?
C2 Fe1 C1 41.05(8) . . ?
C2 Fe1 C1 138.94(8) 3_566 . ?
C2 Fe1 C1 41.05(8) 3_566 3_566 ?
C2 Fe1 C1 138.95(8) . 3_566 ?
C5 Fe1 C4 139.59(9) . 3_566 ?
C5 Fe1 C4 40.41(9) 3_566 3_566 ?
C5 Fe1 C4 139.59(9) 3_566 . ?
C5 Fe1 C4 40.41(9) . . ?
C5 Fe1 C5 180.00(12) 3_566 . ?
C5 Fe1 C1 41.21(8) . . ?
C5 Fe1 C1 41.21(8) 3_566 3_566 ?
C5 Fe1 C1 138.79(8) 3_566 . ?
C5 Fe1 C1 138.79(8) . 3_566 ?
C1 Fe1 C1 180.00(11) . 3_566 ?
C6 P1 Se1 122.09(7) . . ?
C1 P1 Se1 109.11(7) . . ?
C1 P1 C6 102.94(10) . . ?
C1 P1 C15 112.25(10) . . ?
C15 P1 Se1 106.20(7) . . ?
C15 P1 C6 104.26(10) . . ?
C11 C6 P1 118.76(16) . . ?
C7 C6 P1 122.83(17) . . ?
C7 C6 C11 118.41(19) . . ?
Fe1 C4 H4 126.7 . . ?
C3 C4 Fe1 69.32(12) . . ?
C3 C4 H4 126.0 . . ?
C5 C4 Fe1 69.59(12) . . ?
C5 C4 H4 126.0 . . ?
C5 C4 C3 108.0(2) . . ?
C17 C18 C19 117.3(2) . . ?
C17 C18 C22 121.6(2) . . ?
C19 C18 C22 121.1(2) . . ?
C8 C9 C13 121.6(2) . . ?
C10 C9 C8 116.9(2) . . ?
C10 C9 C13 121.5(2) . . ?
Fe1 C3 H3 126.4 . . ?
C4 C3 Fe1 69.87(12) . . ?
C4 C3 H3 125.7 . . ?
C2 C3 Fe1 69.60(12) . . ?
C2 C3 C4 108.64(19) . . ?
C2 C3 H3 125.7 . . ?
C15 C20 C23 123.7(2) . . ?
C19 C20 C15 119.6(2) . . ?
C19 C20 C23 116.7(2) . . ?
Fe1 C2 H2 125.6 . . ?
C3 C2 Fe1 69.82(12) . . ?
C3 C2 H2 126.0 . . ?
C3 C2 C1 107.95(19) . . ?
C1 C2 Fe1 70.09(12) . . ?
C1 C2 H2 126.0 . . ?
C17 C16 C21 116.4(2) . . ?
C17 C16 C15 118.7(2) . . ?
C15 C16 C21 124.9(2) . . ?
Fe1 C5 H5 125.8 . . ?
C4 C5 Fe1 70.01(12) . . ?
C4 C5 H5 125.9 . . ?
C4 C5 C1 108.20(19) . . ?
C1 C5 Fe1 69.83(12) . . ?
C1 C5 H5 125.9 . . ?
C6 C11 C14 125.5(2) . . ?
C10 C11 C6 119.3(2) . . ?
C10 C11 C14 115.2(2) . . ?
P1 C1 Fe1 129.45(11) . . ?
C2 C1 Fe1 68.86(12) . . ?
C2 C1 P1 123.23(16) . . ?
C2 C1 C5 107.17(19) . . ?
C5 C1 Fe1 68.96(12) . . ?
C5 C1 P1 129.54(17) . . ?
C18 C17 C16 123.0(2) . . ?
C18 C17 H17 118.5 . . ?
C16 C17 H17 118.5 . . ?
C16 C21 H21A 109.5 . . ?
C16 C21 H21B 109.5 . . ?
C16 C21 H21C 109.5 . . ?
H21A C21 H21B 109.5 . . ?
H21A C21 H21C 109.5 . . ?
H21B C21 H21C 109.5 . . ?
C6 C7 C12 125.2(2) . . ?
C8 C7 C6 119.0(2) . . ?
C8 C7 C12 115.8(2) . . ?
C9 C8 C7 123.3(2) . . ?
C9 C8 H8 118.3 . . ?
C7 C8 H8 118.3 . . ?
C20 C15 P1 116.45(16) . . ?
C16 C15 P1 124.54(16) . . ?
C16 C15 C20 119.0(2) . . ?
C9 C10 C11 123.1(2) . . ?
C9 C10 H10 118.4 . . ?
C11 C10 H10 118.4 . . ?
C18 C19 C20 122.3(2) . . ?
C18 C19 H19 118.9 . . ?
C20 C19 H19 118.9 . . ?
C20 C23 H23A 109.5 . . ?
C20 C23 H23B 109.5 . . ?
C20 C23 H23C 109.5 . . ?
H23A C23 H23B 109.5 . . ?
H23A C23 H23C 109.5 . . ?
H23B C23 H23C 109.5 . . ?
C7 C12 H12A 109.5 . . ?
C7 C12 H12B 109.5 . . ?
C7 C12 H12C 109.5 . . ?
H12A C12 H12B 109.5 . . ?
H12A C12 H12C 109.5 . . ?
H12B C12 H12C 109.5 . . ?
C11 C14 H14A 109.5 . . ?
C11 C14 H14B 109.5 . . ?
C11 C14 H14C 109.5 . . ?
H14A C14 H14B 109.5 . . ?
H14A C14 H14C 109.5 . . ?
H14B C14 H14C 109.5 . . ?
C18 C22 H22A 109.5 . . ?
C18 C22 H22B 109.5 . . ?
C18 C22 H22C 109.5 . . ?
H22A C22 H22B 109.5 . . ?
H22A C22 H22C 109.5 . . ?
H22B C22 H22C 109.5 . . ?
C9 C13 H13A 109.5 . . ?
C9 C13 H13B 109.5 . . ?
C9 C13 H13C 109.5 . . ?
H13A C13 H13B 109.5 . . ?
H13A C13 H13C 109.5 . . ?
H13B C13 H13C 109.5 . . ?

loop_
_geom_bond_atom_site_label_1
_geom_bond_atom_site_label_2
_geom_bond_distance
_geom_bond_site_symmetry_2
_geom_bond_publ_flag
Se1 P1 2.1216(6) . ?
Fe1 C4 2.045(2) . ?
Fe1 C4 2.045(2) 3_566 ?
Fe1 C3 2.038(2) . ?
Fe1 C3 2.038(2) 3_566 ?
Fe1 C2 2.035(2) . ?
Fe1 C2 2.035(2) 3_566 ?
Fe1 C5 2.039(2) 3_566 ?
Fe1 C5 2.039(2) . ?
Fe1 C1 2.051(2) . ?
Fe1 C1 2.051(2) 3_566 ?
P1 C6 1.847(2) . ?
P1 C1 1.798(2) . ?
P1 C15 1.841(2) . ?
C6 C11 1.423(3) . ?
C6 C7 1.417(3) . ?
C4 H4 0.9500 . ?
C4 C3 1.424(3) . ?
C4 C5 1.411(3) . ?
C18 C17 1.383(3) . ?
C18 C19 1.386(3) . ?
C18 C22 1.503(3) . ?
C9 C8 1.383(3) . ?
C9 C10 1.383(3) . ?
C9 C13 1.504(3) . ?
C3 H3 0.9500 . ?
C3 C2 1.412(3) . ?
C20 C15 1.411(3) . ?
C20 C19 1.387(3) . ?
C20 C23 1.507(3) . ?
C2 H2 0.9500 . ?
C2 C1 1.433(3) . ?
C16 C17 1.395(3) . ?
C16 C21 1.501(3) . ?
C16 C15 1.408(3) . ?
C5 H5 0.9500 . ?
C5 C1 1.440(3) . ?
C11 C10 1.386(3) . ?
C11 C14 1.515(3) . ?
C17 H17 0.9500 . ?
C21 H21A 0.9800 . ?
C21 H21B 0.9800 . ?
C21 H21C 0.9800 . ?
C7 C8 1.391(3) . ?
C7 C12 1.509(3) . ?
C8 H8 0.9500 . ?
C10 H10 0.9500 . ?
C19 H19 0.9500 . ?
C23 H23A 0.9800 . ?
C23 H23B 0.9800 . ?
C23 H23C 0.9800 . ?
C12 H12A 0.9800 . ?
C12 H12B 0.9800 . ?
C12 H12C 0.9800 . ?
C14 H14A 0.9800 . ?
C14 H14B 0.9800 . ?
C14 H14C 0.9800 . ?
C22 H22A 0.9800 . ?
C22 H22B 0.9800 . ?
C22 H22C 0.9800 . ?
C13 H13A 0.9800 . ?
C13 H13B 0.9800 . ?
C13 H13C 0.9800 . ?

loop_
_geom_torsion_atom_site_label_1
_geom_torsion_atom_site_label_2
_geom_torsion_atom_site_label_3
_geom_torsion_atom_site_label_4
_geom_torsion
_geom_torsion_site_symmetry_1
_geom_torsion_site_symmetry_2
_geom_torsion_site_symmetry_3
_geom_torsion_site_symmetry_4
_geom_torsion_publ_flag
Se1 P1 C6 C11 164.39(14) . . . . ?
Se1 P1 C6 C7 -15.5(2) . . . . ?
Se1 P1 C1 Fe1 61.48(15) . . . . ?
Se1 P1 C1 C2 -27.41(19) . . . . ?
Se1 P1 C1 C5 155.86(18) . . . . ?
Se1 P1 C15 C20 -76.03(17) . . . . ?
Se1 P1 C15 C16 102.97(18) . . . . ?
Fe1 C4 C3 C2 -58.97(15) . . . . ?
Fe1 C4 C5 C1 59.61(15) . . . . ?
Fe1 C3 C2 C1 -59.97(14) . . . . ?
Fe1 C2 C1 P1 124.13(16) . . . . ?
Fe1 C2 C1 C5 -58.50(14) . . . . ?
Fe1 C5 C1 P1 -124.42(18) . . . . ?
Fe1 C5 C1 C2 58.44(14) . . . . ?
P1 C6 C11 C10 179.88(17) . . . . ?
P1 C6 C11 C14 -2.0(3) . . . . ?
P1 C6 C7 C8 -179.64(17) . . . . ?
P1 C6 C7 C12 2.2(3) . . . . ?
C6 P1 C1 Fe1 -69.55(16) . . . . ?
C6 P1 C1 C2 -158.44(18) . . . . ?
C6 P1 C1 C5 24.8(2) . . . . ?
C6 P1 C15 C20 54.11(19) . . . . ?
C6 P1 C15 C16 -126.90(19) . . . . ?
C6 C11 C10 C9 -0.5(3) . . . . ?
C6 C7 C8 C9 -0.1(3) . . . . ?
C4 C3 C2 Fe1 59.13(15) . . . . ?
C4 C3 C2 C1 -0.8(2) . . . . ?
C4 C5 C1 Fe1 -59.72(15) . . . . ?
C4 C5 C1 P1 175.86(16) . . . . ?
C4 C5 C1 C2 -1.3(2) . . . . ?
C3 C4 C5 Fe1 -58.84(15) . . . . ?
C3 C4 C5 C1 0.8(2) . . . . ?
C3 C2 C1 Fe1 59.80(15) . . . . ?
C3 C2 C1 P1 -176.07(15) . . . . ?
C3 C2 C1 C5 1.3(2) . . . . ?
C5 C4 C3 Fe1 59.01(15) . . . . ?
C5 C4 C3 C2 0.0(2) . . . . ?
C11 C6 C7 C8 0.5(3) . . . . ?
C11 C6 C7 C12 -177.7(2) . . . . ?
C1 P1 C6 C11 -72.89(19) . . . . ?
C1 P1 C6 C7 107.26(19) . . . . ?
C1 P1 C15 C20 164.81(17) . . . . ?
C1 P1 C15 C16 -16.2(2) . . . . ?
C17 C18 C19 C20 -2.9(3) . . . . ?
C17 C16 C15 P1 177.06(16) . . . . ?
C17 C16 C15 C20 -4.0(3) . . . . ?
C21 C16 C17 C18 -179.2(2) . . . . ?
C21 C16 C15 P1 -3.4(3) . . . . ?
C21 C16 C15 C20 175.6(2) . . . . ?
C7 C6 C11 C10 -0.3(3) . . . . ?
C7 C6 C11 C14 177.8(2) . . . . ?
C8 C9 C10 C11 0.9(4) . . . . ?
C15 P1 C6 C11 44.45(19) . . . . ?
C15 P1 C6 C7 -135.40(18) . . . . ?
C15 P1 C1 Fe1 178.91(13) . . . . ?
C15 P1 C1 C2 90.02(19) . . . . ?
C15 P1 C1 C5 -86.7(2) . . . . ?
C15 C20 C19 C18 -0.5(3) . . . . ?
C15 C16 C17 C18 0.5(3) . . . . ?
C10 C9 C8 C7 -0.6(3) . . . . ?
C19 C18 C17 C16 3.0(3) . . . . ?
C19 C20 C15 P1 -176.92(17) . . . . ?
C19 C20 C15 C16 4.0(3) . . . . ?
C23 C20 C15 P1 2.4(3) . . . . ?
C23 C20 C15 C16 -176.7(2) . . . . ?
C23 C20 C19 C18 -179.9(2) . . . . ?
C12 C7 C8 C9 178.3(2) . . . . ?
C14 C11 C10 C9 -178.7(2) . . . . ?
C22 C18 C17 C16 -176.7(2) . . . . ?
C22 C18 C19 C20 176.7(2) . . . . ?
C13 C9 C8 C7 179.3(2) . . . . ?
C13 C9 C10 C11 -179.0(2) . . . . ?

loop_
_smtbx_masks_void_nr
_smtbx_masks_void_average_x
_smtbx_masks_void_average_y
_smtbx_masks_void_average_z
_smtbx_masks_void_volume
_smtbx_masks_void_count_electrons
_smtbx_masks_void_content
1 0.500 0.000 1.000 177.9 48.0 ?
2 0.500 0.500 0.500 177.9 48.0 ?
